data_1510657
loop_
_publ_author_name
'Akiyoshi, M.'
'Matsui, Y.'
'Sato, A.'
'Kopnin, E.M.'
'Takayama-Muromachi, E.'

_publ_section_title
;
 High-pressure syntehsis and crystal structures of B2 Sr3 (Y, Sr)2 Cu3 O12
 and B2 Sr3 (Ho, Sr)2 Cu3 O12
;
_journal_name_full 'Physica C (Amsterdam)'
_journal_page_first 245
_journal_page_last 250
_journal_paper_doi 10.1016/S0921-4534(03)00938-9
_journal_volume 391
_journal_year 2003
_chemical_formula_sum 'B2 Cu3 Ho1.89 O12 Sr3.11'
_chemical_name_systematic 'Sr3 (Sr0.11 Ho1.89) (B O3)2 (Cu O2)3'
_space_group_IT_number 123
_symmetry_space_group_name_Hall '-P 4 2'
_symmetry_space_group_name_H-M 'P 4/m m m'
_cell_angle_alpha 90
_cell_angle_beta 90
_cell_angle_gamma 90
_cell_formula_units_Z 1
_cell_length_a 3.8477
_cell_length_b 3.8477
_cell_length_c 17.7505
_cell_volume 262.793
_citation_journal_id_ASTM PHYCE6
_cod_data_source_file boron_140.cif
_cod_data_source_block B2Cu3Ho1.89O12Sr3.11
_cod_original_cell_volume 262.7925
_cod_database_code 1510657

loop_
_symmetry_equiv_pos_as_xyz
x,y,z
-y,x,z
-x,-y,z
y,-x,z
x,-y,-z
y,x,-z
-x,y,-z
-y,-x,-z
-x,-y,-z
y,-x,-z
x,y,-z
-y,x,-z
-x,y,z
-y,-x,z
x,-y,z
y,x,z

loop_
_atom_site_label
_atom_site_type_symbol
_atom_site_fract_x
_atom_site_fract_y
_atom_site_fract_z
_atom_site_occupancy
_atom_site_U_iso_or_equiv
Cu2 Cu+2 0 0 0 1 0.0
Cu1 Cu+2 0 0 0.40819 1 0.0
O5 O-2 0.342 0 0.1883 0.25 0.0
Sr1 Sr+2 0.5 0.5 0.30342 1 0.0
Sr2 Sr+2 0.5 0.5 0.09585 0.556 0.0
O3 O-2 0.051 0.051 0.2829 0.25 0.0
O1 O-2 0.5 0 0.4178 1 0.0
Ho1 Ho+3 0.5 0.5 0.5 1 0.0
O4 O-2 0.239 0 0.1463 0.25 0.0
Ho2 Ho+3 0.5 0.5 0.09585 0.444 0.0
O2 O-2 0.5 0 0 1 0.0
B1 B+3 0 0 0.2054 1 0.0
